data_1007258
loop_
_publ_author_name
'Averbuch-Pouchot, M T'
'Durif, A'

_publ_section_title
;
Crystal structure of ammonium phosphate tellurate Te (O H)6 (N H4 H2 P
O4)2 (N H4)2 H P O4 (T.A.A.P.). Crystal data for two isotypic salts: Te
(O H)6 (K H2 P O4)2 K2 H P O4 and Te (O H)6 (N H4 H2 As O4)2 (N H4)2 H
As O4
;
_journal_coden_ASTM FEROA8
_journal_name_full Ferroelectrics
_journal_page_first 271
_journal_page_last 279
_journal_paper_doi 10.1080/00150198408209395
_journal_volume 52
_journal_year 1984
_chemical_formula_structural
;
(Te (O H)6) ((N H4) (H2 P O4))2 ((N H4)2 (H P O4))
;
_chemical_formula_sum 'H27 N4 O18 P3 Te'
_chemical_name_systematic
;
Telluric acid - ammonium dihydrogenphoshate - diammonium
hydrogenphosphate (1/2/1)
;
_space_group_IT_number 7
_symmetry_cell_setting monoclinic
_symmetry_Int_Tables_number 7
_symmetry_space_group_name_Hall 'P -2yac'
_symmetry_space_group_name_H-M 'P 1 n 1'
_cell_angle_alpha 90
_cell_angle_beta 105.4(5)
_cell_angle_gamma 90
_cell_formula_units_Z 2
_cell_length_a 15.66(5)
_cell_length_b 6.314(5)
_cell_length_c 9.818(5)
_cell_volume 935.9
_refine_ls_R_factor_all 0.033
_cod_database_code 1007258

loop_
_symmetry_equiv_pos_as_xyz
x,y,z
1/2+x,-y,1/2+z

loop_
_atom_site_aniso_label
_atom_site_aniso_U_11
_atom_site_aniso_U_12
_atom_site_aniso_U_13
_atom_site_aniso_U_22
_atom_site_aniso_U_23
_atom_site_aniso_U_33
Te1 0.001051(8) -0.00006(3) 0.000502 0.00723(5) 0.00046(4) 0.00265(2)
P1 0.0021(2) -0.0003(4) 0.0006(2) 0.0134(10) 0.0014(6) 0.0039(5)
P2 0.00131(3) 0.0004(4) 0.00071(4) 0.0073(2) 0.0022(6) 0.00332(7)
P3 0.0016(2) -0.0002(3) 0.0005(2) 0.0062(7) -0.0003(4) 0.0026(4)
N1 0.0017(3) 0.0015(7) 0.0008(3) 0.0159(9) 0.0066(14) 0.0060(4)
N2 0.0012(3) -0.0004(7) 0.0009(4) 0.0084(17) 0.0021(10) 0.0030(7)
N3 0.0043(5) -0.0019(11) 0.0005(7) 0.0147(27) 0.0057(17) 0.0084(14)
N4 0.0062(4) 0.0028(10) -0.0005(4) 0.0141(24) 0.0041(18) 0.0145(7)
O1 0.0015(1) 0.0016(3) 0.0003(2) 0.0097(9) 0.0023(5) 0.0038(4)
O2 0.0021(2) 0.0013(3) -0.0001(2) 0.0134(10) -0.0003(5) 0.0029(3)
O3 0.0003(2) 0.0003(4) 0.0005(3) 0.0062(13) 0.0039(8) 0.0041(7)
O4 0.0030(4) 0.0021(8) 0.0015(5) 0.0207(26) 0.0009(13) 0.0063(10)
O5 0.0020(4) 0.0011(8) 0.0006(4) 0.0135(27) -0.0025(11) 0.0033(8)
O6 0.0021(4) 0.0003(7) -0.0001(5) 0.0103(24) -0.0029(11) 0.0043(10)
O7 0.0015(3) 0.0007(5) 0.0005(3) 0.006(16) -0.0014(8) 0.0029(7)
O8 0.0041(4) -0.0037(7) 0.0024(4) 0.0156(19) -0.0023(9) 0.0046(7)
O9 0.0019(3) -0.0004(5) 0.0008(4) 0.0105(15) 0.0008(7) 0.0019(7)
O10 0.0028(5) -0.0024(10) 0.0013(6) 0.0153(28) -0.0010(15) 0.0066(13)
O11 0.0014(3) -0.0001(6) 0.0003(4) 0.0106(18) -0.0021(9) 0.0035(7)
O12 0.0025(4) -0.0030(6) 0.0019(5) 0.0084(17) 0.0012(10) 0.0083(10)
O13 0.0018(2) -0.0016(5) 0.0007(3) 0.0157(19) -0.0030(9) 0.0055(7)
O14 0.0017(3) 0.0003(5) 0.0014(4) 0.0133(18) -0.0003(8) 0.0044(8)
O15 0.0027(4) .0000(9) 0.0024(6) 0.0215(29) 0.0018(14) 0.0044(11)
O16 0.0023(2) -0.0005(3) 0.0009(2) 0.0110(9) -0.0005(5) 0.0056(4)
O17 0.0021(4) -0.0010(6) 0.0019(4) 0.0096(1) 0.0009(10) 0.0052(9)
O18 0.0027(2) 0.0004(3) 0.0009(2) 0.0103(9) -0.0002(5) 0.0053(4)

loop_
_atom_site_label
_atom_site_type_symbol
_atom_site_symmetry_multiplicity
_atom_site_Wyckoff_symbol
_atom_site_fract_x
_atom_site_fract_y
_atom_site_fract_z
_atom_site_occupancy
_atom_site_attached_hydrogens
_atom_site_calc_flag
Te1 Te6+ 2 a 0. 0.0015(2) 0. 1. 0 d
P1 P5+ 2 a 0.1323(3) 0.5385(7) 0.4104(5) 1. 0 d
P2 P5+ 2 a 0.7504(4) 0.0056(2) 0.2500(8) 1. 0 d
P3 P5+ 2 a 0.3701(3) 0.5380(6) 0.0906(5) 1. 0 d
N1 N3- 2 a 0.2456(11) 0.0776(7) 0.2527(17) 1. 4 d
N2 N3- 2 a 0.6175(6) 0.5237(17) 0.3281(10) 1. 4 d
N3 N3- 2 a 0.8818(9) 0.5412(22) 0.1763(15) 1. 4 d
N4 N3- 2 a 0.4990(24) 0.0152(33) 0.9989(44) 1. 4 d
O1 O2- 2 a 0.8293(2) 0.8725(6) 0.3472(4) 1. 0 d
O2 O2- 2 a 0.694(2) 0.2701(6) 0.9090(4) 1. 0 d
O3 O2- 2 a 0.9006(4) 0.1826(12) 0.9178(9) 1. 1 d
O4 O2- 2 a 0.0964(6) 0.8265(19) 0.0931(11) 1. 1 d
O5 O2- 2 a 0.4265(8) 0.5090(15) 0.2421(13) 1. 0 d
O6 O2- 2 a 0.0705(8) 0.5158(15) 0.2651(13) 1. 0 d
O7 O2- 2 a 0.9198(6) 0.7679(14) 0.9455(10) 1. 1 d
O8 O2- 2 a 0.6876(7) 0.6586(18) 0.9504(11) 1. 0 d
O9 O2- 2 a 0.5350(8) 0.9995(14) 0.3304(13) 1. 1 d
O10 O2- 2 a 0.4219(8) 0.5762(21) 0.9823(13) 1. 0 d
O11 O2- 2 a 0.7078(6) 0.1280(17) 0.3501(11) 1. 0 d
O12 O2- 2 a 0.0756(7) 0.2456(15) 0.0549(12) 1. 1 d
O13 O2- 2 a 0.3006(7) 0.3595(199) 0.0403(11) 1. 0 d
O14 O2- 2 a 0.9647(8) 0.0248(16) 0.1772(14) 1. 1 d
O15 O2- 2 a 0.5761(8) 0.4306(21) 0.0200(12) 1. 0 d
O16 O2- 2 a 0.6803(2) 0.8479(6) 0.169990(4) 1. 0 d
O17 O2- 2 a 0.7903(7) 0.1425(17) 0.1562(12) 1. 0 d
O18 O2- 2 a 0.3209(3) 0.7583(6) 0.0880(4) 1. 0 d
H1 H1+ 2 a -1. -1. -1. 27. 0 dum

loop_
_atom_type_symbol
_atom_type_oxidation_number
Te6+ 6.000
P5+ 5.000
N3- -3.000
O2- -2.000
H1+ 1.000
